data_7034755
loop_
_publ_author_name
'Jayaraman, Arumugam'
'Jacob, Tyler V.'
'Bisskey, Jeff'
'Sterenberg, Brian T.'

_publ_section_title
;
 Sequential electrophilic P-C bond formation in metal-coordinated
 chlorophosphines.
;
_journal_issue 19
_journal_name_full 'Dalton transactions (Cambridge, England : 2003)'
_journal_page_first 8788
_journal_page_last 8791
_journal_paper_doi 10.1039/c5dt01281c
_journal_volume 44
_journal_year 2015
_chemical_formula_moiety 'C26 H20 Fe N O5 P W'
_chemical_formula_sum 'C26 H20 Fe N O5 P W'
_chemical_formula_weight 697.10
_space_group_crystal_system monoclinic
_space_group_IT_number 14
_space_group_name_Hall '-P 2ybc'
_space_group_name_H-M_alt 'P 1 21/c 1'
_symmetry_space_group_name_Hall '-P 2ybc'
_symmetry_space_group_name_H-M 'P 1 21/c 1'
_atom_sites_solution_hydrogens geom
_audit_creation_method SHELXL-2014/7
_audit_update_record
;
2015-03-09 deposited with the CCDC.
2015-04-08 downloaded from the CCDC.
;
_cell_angle_alpha 90
_cell_angle_beta 102.75
_cell_angle_gamma 90
_cell_formula_units_Z 4
_cell_length_a 14.3798(5)
_cell_length_b 11.4305(4)
_cell_length_c 15.0127(5)
_cell_measurement_reflns_used 9901
_cell_measurement_temperature 173(2)
_cell_measurement_theta_max 28.62
_cell_measurement_theta_min 2.30
_cell_volume 2406.77(14)
_computing_cell_refinement 'Bruker SAINT'
_computing_data_collection 'Bruker APEX2'
_computing_data_reduction 'Bruker SAINT'
_computing_structure_refinement 'SHELXL-2014/7 (Sheldrick, 2014)'
_computing_structure_solution 'SHELXT-2014 (Sheldrick 2014)'
_diffrn_ambient_temperature 173(2)
_diffrn_measured_fraction_theta_full 1.000
_diffrn_measured_fraction_theta_max 0.934
_diffrn_measurement_device_type 'Bruker APEX-II CCD'
_diffrn_measurement_method '\w scans'
_diffrn_radiation_type MoK\a
_diffrn_radiation_wavelength 0.71073
_diffrn_reflns_av_R_equivalents 0.0129
_diffrn_reflns_av_unetI/netI 0.0116
_diffrn_reflns_Laue_measured_fraction_full 1.000
_diffrn_reflns_Laue_measured_fraction_max 0.934
_diffrn_reflns_limit_h_max 18
_diffrn_reflns_limit_h_min -18
_diffrn_reflns_limit_k_max 15
_diffrn_reflns_limit_k_min -14
_diffrn_reflns_limit_l_max 19
_diffrn_reflns_limit_l_min -20
_diffrn_reflns_number 21180
_diffrn_reflns_point_group_measured_fraction_full 1.000
_diffrn_reflns_point_group_measured_fraction_max 0.934
_diffrn_reflns_theta_full 25.242
_diffrn_reflns_theta_max 28.821
_diffrn_reflns_theta_min 1.452
_exptl_absorpt_coefficient_mu 5.483
_exptl_absorpt_correction_T_max 0.3959
_exptl_absorpt_correction_T_min 0.2427
_exptl_absorpt_correction_type numerical
_exptl_absorpt_process_details 'SADABS-2014/4 (Sheldrick 2014)'
_exptl_crystal_colour orange
_exptl_crystal_density_diffrn 1.924
_exptl_crystal_description block
_exptl_crystal_F_000 1352
_exptl_crystal_recrystallization_method 'Re-crystallisation from solvent: dichloromethane/dichloroethane/pentane'
_exptl_crystal_size_max 0.369
_exptl_crystal_size_mid 0.299
_exptl_crystal_size_min 0.284
_refine_diff_density_max 0.589
_refine_diff_density_min -0.418
_refine_diff_density_rms 0.061
_refine_ls_extinction_method none
_refine_ls_goodness_of_fit_ref 1.065
_refine_ls_hydrogen_treatment constr
_refine_ls_matrix_type full
_refine_ls_number_parameters 316
_refine_ls_number_reflns 5880
_refine_ls_number_restraints 0
_refine_ls_restrained_S_all 1.065
_refine_ls_R_factor_all 0.0153
_refine_ls_R_factor_gt 0.0145
_refine_ls_shift/su_max 0.002
_refine_ls_shift/su_mean 0.000
_refine_ls_structure_factor_coef Fsqd
_refine_ls_weighting_details 'w=1/[\s^2^(Fo^2^)+(0.0163P)^2^+1.7433P] where P=(Fo^2^+2Fc^2^)/3'
_refine_ls_weighting_scheme calc
_refine_ls_wR_factor_gt 0.0355
_refine_ls_wR_factor_ref 0.0357
_reflns_Friedel_coverage 0.000
_reflns_number_gt 5670
_reflns_number_total 5880
_reflns_threshold_expression 'I > 2\s(I)'
_cod_data_source_file c5dt01281c2.cif
_cod_data_source_block shelx
_cod_depositor_comments 'Adding full bibliography for 7034755.cif.'
_cod_original_cell_volume 2406.79(14)
_cod_database_code 7034755
_shelx_shelxl_version_number 2014/7
_shelx_space_group_comment
;
The symmetry employed for this shelxl refinement is uniquely defined
by the following loop, which should always be used as a source of
symmetry information in preference to the above space-group names.
They are only intended as comments.
;
_shelx_estimated_absorpt_t_min 0.237
_shelx_estimated_absorpt_t_max 0.305

loop_
_space_group_symop_operation_xyz
'x, y, z'
'-x, y+1/2, -z+1/2'
'-x, -y, -z'
'x, -y-1/2, z-1/2'

loop_
_atom_site_label
_atom_site_type_symbol
_atom_site_fract_x
_atom_site_fract_y
_atom_site_fract_z
_atom_site_U_iso_or_equiv
_atom_site_adp_type
_atom_site_occupancy
_atom_site_site_symmetry_order
_atom_site_calc_flag
_atom_site_refinement_flags_posn
_atom_site_refinement_flags_adp
C1 C 0.12629(15) 0.48377(19) 0.02363(14) 0.0341(4) Uani 1 1 d . .
C2 C 0.08262(13) 0.38149(18) 0.19031(12) 0.0285(4) Uani 1 1 d . .
C3 C 0.27541(15) 0.44758(17) 0.28551(14) 0.0319(4) Uani 1 1 d . .
C4 C 0.30641(15) 0.53878(16) 0.11341(16) 0.0336(4) Uani 1 1 d . .
C5 C 0.14730(14) 0.61379(18) 0.17686(14) 0.0322(4) Uani 1 1 d . .
C6 C 0.28789(13) 0.16295(17) 0.23089(12) 0.0284(4) Uani 1 1 d . .
H6A H 0.3112 0.0854 0.2160 0.034 Uiso 1 1 calc R U
H6B H 0.3406 0.2021 0.2742 0.034 Uiso 1 1 calc R U
C7 C 0.20612(16) 0.1460(2) 0.27597(16) 0.0472(6) Uani 1 1 d . .
H7 H 0.1909 0.2074 0.3129 0.057 Uiso 1 1 calc R U
C8 C 0.1546(2) 0.0514(3) 0.2672(2) 0.0787(12) Uani 1 1 d . .
H8A H 0.1683 -0.0113 0.2307 0.094 Uiso 1 1 calc R U
H8B H 0.1033 0.0451 0.2974 0.094 Uiso 1 1 calc R U
C9 C 0.17204(12) 0.16190(16) 0.04743(12) 0.0244(3) Uani 1 1 d . .
C10 C 0.08872(13) 0.20424(18) -0.00604(13) 0.0307(4) Uani 1 1 d . .
H10 H 0.0644 0.2808 -0.0016 0.037 Uiso 1 1 calc R U
C11 C 0.10012(14) 0.02011(18) -0.05357(13) 0.0304(4) Uani 1 1 d . .
C12 C 0.17991(13) 0.04190(16) 0.01832(13) 0.0269(4) Uani 1 1 d . .
C13 C 0.24505(16) -0.04941(17) 0.04510(16) 0.0373(5) Uani 1 1 d . .
H13 H 0.2988 -0.0389 0.0941 0.045 Uiso 1 1 calc R U
C14 C 0.23003(18) -0.15528(19) -0.00070(18) 0.0450(5) Uani 1 1 d . .
H14 H 0.2744 -0.2171 0.0170 0.054 Uiso 1 1 calc R U
C15 C 0.15082(17) -0.1730(2) -0.07266(17) 0.0434(5) Uani 1 1 d . .
H15 H 0.1426 -0.2464 -0.1031 0.052 Uiso 1 1 calc R U
C16 C 0.08503(16) -0.0863(2) -0.09985(15) 0.0387(5) Uani 1 1 d . .
H16 H 0.0311 -0.0981 -0.1484 0.046 Uiso 1 1 calc R U
C17 C 0.36250(12) 0.23311(15) 0.08029(12) 0.0225(3) Uani 1 1 d . .
C18 C 0.38768(13) 0.30424(17) 0.01068(12) 0.0263(4) Uani 1 1 d . .
H18 H 0.3562 0.3739 -0.0141 0.032 Uiso 1 1 calc R U
C19 C 0.46796(14) 0.25253(19) -0.01489(13) 0.0332(4) Uani 1 1 d . .
H19 H 0.4993 0.2818 -0.0598 0.040 Uiso 1 1 calc R U
C20 C 0.49324(14) 0.15040(18) 0.03768(15) 0.0352(4) Uani 1 1 d . .
H20 H 0.5444 0.0992 0.0344 0.042 Uiso 1 1 calc R U
C21 C 0.42907(13) 0.13759(16) 0.09621(15) 0.0307(4) Uani 1 1 d . .
H21 H 0.4299 0.0761 0.1389 0.037 Uiso 1 1 calc R U
C22 C 0.51403(17) 0.4099(3) 0.22459(19) 0.0595(8) Uani 1 1 d . .
H22 H 0.4630 0.4449 0.2457 0.071 Uiso 1 1 calc R U
C23 C 0.55580(17) 0.4540(2) 0.1564(2) 0.0477(6) Uani 1 1 d . .
H23 H 0.5382 0.5240 0.1227 0.057 Uiso 1 1 calc R U
C24 C 0.62848(14) 0.3770(2) 0.14612(15) 0.0379(5) Uani 1 1 d . .
H24 H 0.6689 0.3863 0.1044 0.045 Uiso 1 1 calc R U
C25 C 0.63179(15) 0.2839(2) 0.20750(17) 0.0455(5) Uani 1 1 d . .
H25 H 0.6742 0.2191 0.2145 0.055 Uiso 1 1 calc R U
C26 C 0.56042(19) 0.3042(3) 0.25717(16) 0.0633(9) Uani 1 1 d . .
H26 H 0.5463 0.2558 0.3039 0.076 Uiso 1 1 calc R U
Fe1 Fe 0.49994(2) 0.29225(2) 0.12144(2) 0.02218(5) Uani 1 1 d . .
N1 N 0.04587(12) 0.12092(16) -0.06631(12) 0.0356(4) Uani 1 1 d . .
H1 H -0.0080 0.1300 -0.1070 0.043 Uiso 1 1 calc R U
O1 O 0.08537(13) 0.5099(2) -0.04800(11) 0.0560(5) Uani 1 1 d . .
O2 O 0.01767(10) 0.34484(15) 0.21194(11) 0.0406(3) Uani 1 1 d . .
O3 O 0.31929(14) 0.44638(16) 0.35857(11) 0.0506(5) Uani 1 1 d . .
O4 O 0.36260(12) 0.59174(15) 0.08740(15) 0.0544(5) Uani 1 1 d . .
O5 O 0.11591(13) 0.70372(15) 0.18598(12) 0.0489(4) Uani 1 1 d . .
P1 P 0.25616(3) 0.25110(4) 0.12529(3) 0.02052(8) Uani 1 1 d . .
W1 W 0.19844(2) 0.45660(2) 0.15324(2) 0.02226(3) Uani 1 1 d . .

loop_
_atom_site_aniso_label
_atom_site_aniso_U_11
_atom_site_aniso_U_22
_atom_site_aniso_U_33
_atom_site_aniso_U_23
_atom_site_aniso_U_13
_atom_site_aniso_U_12
C1 0.0305(10) 0.0413(11) 0.0320(10) 0.0072(8) 0.0103(8) 0.0055(8)
C2 0.0262(9) 0.0347(10) 0.0235(8) 0.0022(7) 0.0033(7) 0.0022(7)
C3 0.0298(10) 0.0323(10) 0.0332(10) -0.0019(8) 0.0061(8) 0.0034(7)
C4 0.0297(10) 0.0259(9) 0.0469(12) 0.0067(8) 0.0123(9) 0.0066(7)
C5 0.0284(9) 0.0364(10) 0.0326(10) 0.0023(8) 0.0087(7) 0.0053(8)
C6 0.0262(8) 0.0336(9) 0.0243(8) 0.0089(7) 0.0027(7) 0.0012(7)
C7 0.0366(11) 0.0702(17) 0.0364(11) 0.0289(11) 0.0116(9) 0.0068(11)
C8 0.0473(16) 0.124(3) 0.0609(18) 0.0464(19) 0.0044(13) -0.0284(17)
C9 0.0205(8) 0.0280(8) 0.0242(8) 0.0030(7) 0.0043(6) -0.0030(6)
C10 0.0239(8) 0.0361(10) 0.0305(9) -0.0019(8) 0.0026(7) 0.0017(7)
C11 0.0262(9) 0.0353(10) 0.0296(9) -0.0013(8) 0.0059(7) -0.0049(7)
C12 0.0250(9) 0.0277(9) 0.0275(9) 0.0026(7) 0.0049(7) -0.0056(7)
C13 0.0351(11) 0.0275(10) 0.0439(12) 0.0024(8) -0.0027(9) -0.0035(8)
C14 0.0473(13) 0.0268(10) 0.0563(14) 0.0000(9) 0.0013(11) -0.0006(9)
C15 0.0482(13) 0.0318(10) 0.0489(13) -0.0088(9) 0.0082(10) -0.0104(9)
C16 0.0359(11) 0.0435(12) 0.0347(10) -0.0071(9) 0.0038(8) -0.0106(9)
C17 0.0203(7) 0.0223(8) 0.0248(8) -0.0007(6) 0.0049(6) -0.0029(6)
C18 0.0238(8) 0.0331(9) 0.0214(8) 0.0015(7) 0.0034(6) -0.0029(7)
C19 0.0289(9) 0.0448(11) 0.0280(9) -0.0100(8) 0.0110(7) -0.0077(8)
C20 0.0273(9) 0.0300(10) 0.0499(12) -0.0144(9) 0.0123(8) -0.0024(7)
C21 0.0248(8) 0.0204(8) 0.0478(11) -0.0004(8) 0.0096(8) -0.0020(7)
C22 0.0304(11) 0.089(2) 0.0572(16) -0.0498(16) 0.0056(11) -0.0069(12)
C23 0.0328(11) 0.0331(11) 0.0712(17) -0.0163(10) -0.0014(11) -0.0085(8)
C24 0.0243(9) 0.0465(12) 0.0420(11) -0.0082(9) 0.0051(8) -0.0117(8)
C25 0.0266(10) 0.0537(14) 0.0487(13) 0.0012(11) -0.0078(9) 0.0017(9)
C26 0.0468(14) 0.114(3) 0.0239(10) 0.0054(13) -0.0035(10) -0.0277(16)
Fe1 0.01901(11) 0.02341(12) 0.02399(12) -0.00082(9) 0.00448(9) -0.00150(9)
N1 0.0255(8) 0.0449(10) 0.0318(8) -0.0047(7) -0.0038(6) 0.0013(7)
O1 0.0515(10) 0.0825(13) 0.0315(8) 0.0201(9) 0.0035(7) 0.0141(10)
O2 0.0286(7) 0.0537(9) 0.0415(8) 0.0075(7) 0.0121(6) -0.0047(6)
O3 0.0513(10) 0.0615(12) 0.0317(8) -0.0025(7) -0.0062(7) 0.0090(8)
O4 0.0401(9) 0.0369(9) 0.0939(14) 0.0205(9) 0.0313(9) 0.0008(7)
O5 0.0534(10) 0.0402(9) 0.0557(10) 0.0016(8) 0.0178(8) 0.0202(8)
P1 0.01781(18) 0.0231(2) 0.02028(19) 0.00354(16) 0.00350(15) -0.00019(15)
W1 0.01931(4) 0.02524(4) 0.02257(4) 0.00253(2) 0.00531(3) 0.00240(2)

loop_
_atom_type_symbol
_atom_type_description
_atom_type_scat_dispersion_real
_atom_type_scat_dispersion_imag
_atom_type_scat_source
C C 0.0033 0.0016 'International Tables Vol C Tables 4.2.6.8 and 6.1.1.4'
H H 0.0000 0.0000 'International Tables Vol C Tables 4.2.6.8 and 6.1.1.4'
Fe Fe 0.3463 0.8444 'International Tables Vol C Tables 4.2.6.8 and 6.1.1.4'
N N 0.0061 0.0033 'International Tables Vol C Tables 4.2.6.8 and 6.1.1.4'
O O 0.0106 0.0060 'International Tables Vol C Tables 4.2.6.8 and 6.1.1.4'
P P 0.1023 0.0942 'International Tables Vol C Tables 4.2.6.8 and 6.1.1.4'
W W -0.8490 6.8722 'International Tables Vol C Tables 4.2.6.8 and 6.1.1.4'

loop_
_geom_angle_atom_site_label_1
_geom_angle_atom_site_label_2
_geom_angle_atom_site_label_3
_geom_angle
O1 C1 W1 173.7(2)
O2 C2 W1 176.95(18)
O3 C3 W1 177.62(19)
O4 C4 W1 174.62(18)
O5 C5 W1 176.68(19)
C7 C6 P1 112.92(13)
C7 C6 H6A 109.0
P1 C6 H6A 109.0
C7 C6 H6B 109.0
P1 C6 H6B 109.0
H6A C6 H6B 107.8
C8 C7 C6 123.4(3)
C8 C7 H7 118.3
C6 C7 H7 118.3
C7 C8 H8A 120.0
C7 C8 H8B 120.0
H8A C8 H8B 120.0
C10 C9 C12 105.82(16)
C10 C9 P1 123.61(15)
C12 C9 P1 130.12(14)
N1 C10 C9 110.47(17)
N1 C10 H10 124.8
C9 C10 H10 124.8
N1 C11 C16 129.64(19)
N1 C11 C12 107.30(17)
C16 C11 C12 123.06(19)
C13 C12 C11 117.81(18)
C13 C12 C9 135.18(18)
C11 C12 C9 107.00(16)
C14 C13 C12 119.2(2)
C14 C13 H13 120.4
C12 C13 H13 120.4
C13 C14 C15 121.4(2)
C13 C14 H14 119.3
C15 C14 H14 119.3
C16 C15 C14 121.0(2)
C16 C15 H15 119.5
C14 C15 H15 119.5
C15 C16 C11 117.5(2)
C15 C16 H16 121.2
C11 C16 H16 121.2
C18 C17 C21 106.64(16)
C18 C17 P1 125.23(13)
C21 C17 P1 127.54(14)
C18 C17 Fe1 69.55(10)
C21 C17 Fe1 68.78(10)
P1 C17 Fe1 133.29(10)
C19 C18 C17 108.17(17)
C19 C18 Fe1 69.55(11)
C17 C18 Fe1 69.57(10)
C19 C18 H18 125.9
C17 C18 H18 125.9
Fe1 C18 H18 126.5
C20 C19 C18 108.47(17)
C20 C19 Fe1 69.57(12)
C18 C19 Fe1 69.80(10)
C20 C19 H19 125.8
C18 C19 H19 125.8
Fe1 C19 H19 126.4
C19 C20 C21 108.07(17)
C19 C20 Fe1 70.05(11)
C21 C20 Fe1 69.41(11)
C19 C20 H20 126.0
C21 C20 H20 126.0
Fe1 C20 H20 126.2
C20 C21 C17 108.65(17)
C20 C21 Fe1 69.95(11)
C17 C21 Fe1 70.03(10)
C20 C21 H21 125.7
C17 C21 H21 125.7
Fe1 C21 H21 125.9
C23 C22 C26 108.5(2)
C23 C22 Fe1 70.41(13)
C26 C22 Fe1 69.98(15)
C23 C22 H22 125.8
C26 C22 H22 125.8
Fe1 C22 H22 125.4
C22 C23 C24 107.8(2)
C22 C23 Fe1 69.56(14)
C24 C23 Fe1 70.27(12)
C22 C23 H23 126.1
C24 C23 H23 126.1
Fe1 C23 H23 125.7
C25 C24 C23 108.8(2)
C25 C24 Fe1 70.02(12)
C23 C24 Fe1 69.61(12)
C25 C24 H24 125.6
C23 C24 H24 125.6
Fe1 C24 H24 126.4
C24 C25 C26 107.4(2)
C24 C25 Fe1 69.96(12)
C26 C25 Fe1 69.30(13)
C24 C25 H25 126.3
C26 C25 H25 126.3
Fe1 C25 H25 126.0
C22 C26 C25 107.4(2)
C22 C26 Fe1 69.30(13)
C25 C26 Fe1 70.16(13)
C22 C26 H26 126.3
C25 C26 H26 126.3
Fe1 C26 H26 125.8
C22 Fe1 C21 132.87(11)
C22 Fe1 C26 40.72(14)
C21 Fe1 C26 109.31(11)
C22 Fe1 C23 40.03(12)
C21 Fe1 C23 171.63(10)
C26 Fe1 C23 67.94(13)
C22 Fe1 C20 168.76(13)
C21 Fe1 C20 40.64(8)
C26 Fe1 C20 128.44(13)
C23 Fe1 C20 147.31(10)
C22 Fe1 C24 67.28(10)
C21 Fe1 C24 147.16(8)
C26 Fe1 C24 67.52(10)
C23 Fe1 C24 40.12(9)
C20 Fe1 C24 113.91(9)
C22 Fe1 C19 150.86(12)
C21 Fe1 C19 68.18(9)
C26 Fe1 C19 165.37(12)
C23 Fe1 C19 116.57(11)
C20 Fe1 C19 40.38(9)
C24 Fe1 C19 106.30(8)
C22 Fe1 C25 68.05(11)
C21 Fe1 C25 115.67(9)
C26 Fe1 C25 40.54(11)
C23 Fe1 C25 67.81(10)
C20 Fe1 C25 105.25(10)
C24 Fe1 C25 40.02(10)
C19 Fe1 C25 126.37(9)
C22 Fe1 C18 120.22(10)
C21 Fe1 C18 68.57(8)
C26 Fe1 C18 153.26(10)
C23 Fe1 C18 110.06(9)
C20 Fe1 C18 68.40(8)
C24 Fe1 C18 129.28(8)
C19 Fe1 C18 40.64(8)
C25 Fe1 C18 165.58(9)
C22 Fe1 C17 112.09(8)
C21 Fe1 C17 41.19(7)
C26 Fe1 C17 119.61(9)
C23 Fe1 C17 132.49(8)
C20 Fe1 C17 68.97(7)
C24 Fe1 C17 169.20(8)
C19 Fe1 C17 68.70(7)
C25 Fe1 C17 150.62(9)
C18 Fe1 C17 40.88(7)
C10 N1 C11 109.40(16)
C10 N1 H1 125.3
C11 N1 H1 125.3
C9 P1 C17 101.22(8)
C9 P1 C6 104.55(9)
C17 P1 C6 100.88(8)
C9 P1 W1 115.51(6)
C17 P1 W1 119.73(6)
C6 P1 W1 112.81(7)
C5 W1 C4 88.36(8)
C5 W1 C1 84.37(8)
C4 W1 C1 84.71(9)
C5 W1 C3 90.83(8)
C4 W1 C3 91.39(9)
C1 W1 C3 173.89(8)
C5 W1 C2 88.61(8)
C4 W1 C2 176.31(7)
C1 W1 C2 92.89(8)
C3 W1 C2 90.76(8)
C5 W1 P1 177.03(6)
C4 W1 P1 94.61(5)
C1 W1 P1 95.72(6)
C3 W1 P1 89.27(5)
C2 W1 P1 88.42(6)

loop_
_geom_bond_atom_site_label_1
_geom_bond_atom_site_label_2
_geom_bond_distance
C1 O1 1.146(3)
C1 W1 2.017(2)
C2 O2 1.134(2)
C2 W1 2.0566(19)
C3 O3 1.138(3)
C3 W1 2.052(2)
C4 O4 1.145(3)
C4 W1 2.015(2)
C5 O5 1.143(3)
C5 W1 2.002(2)
C6 C7 1.493(3)
C6 P1 1.8487(18)
C6 H6A 0.9900
C6 H6B 0.9900
C7 C8 1.300(4)
C7 H7 0.9500
C8 H8A 0.9500
C8 H8B 0.9500
C9 C10 1.375(2)
C9 C12 1.452(3)
C9 P1 1.8014(18)
C10 N1 1.364(3)
C10 H10 0.9500
C11 N1 1.381(3)
C11 C16 1.393(3)
C11 C12 1.413(3)
C12 C13 1.401(3)
C13 C14 1.385(3)
C13 H13 0.9500
C14 C15 1.401(3)
C14 H14 0.9500
C15 C16 1.369(3)
C15 H15 0.9500
C16 H16 0.9500
C17 C18 1.432(2)
C17 C21 1.437(2)
C17 P1 1.8147(18)
C17 Fe1 2.0508(17)
C18 C19 1.423(3)
C18 Fe1 2.0506(17)
C18 H18 0.9500
C19 C20 1.411(3)
C19 Fe1 2.0473(19)
C19 H19 0.9500
C20 C21 1.415(3)
C20 Fe1 2.0410(19)
C20 H20 0.9500
C21 Fe1 2.0340(18)
C21 H21 0.9500
C22 C23 1.391(4)
C22 C26 1.414(5)
C22 Fe1 2.027(2)
C22 H22 0.9500
C23 C24 1.401(3)
C23 Fe1 2.038(2)
C23 H23 0.9500
C24 C25 1.401(3)
C24 Fe1 2.0467(19)
C24 H24 0.9500
C25 C26 1.415(4)
C25 Fe1 2.047(2)
C25 H25 0.9500
C26 Fe1 2.036(2)
C26 H26 0.9500
N1 H1 0.8800
P1 W1 2.5567(5)
